data_7130724
loop_
_publ_author_name
'Kitamura, Yu'
'Nakamura, Yuiga'
'Sugimoto, Kunihisa'
'Yoshikawa, Hirofumi'
'Tanaka, Daisuke'

_publ_section_title
;
 Data-driven efficient synthetic exploration of anionic lanthanide-based
 metal--organic frameworks
;
_journal_name_full 'Chemical Communications'
_journal_paper_doi 10.1039/D2CC04985F
_journal_year 2022
_chemical_formula_moiety 'C32 H16 Er2 O16, 2(C5.25 H11.25 N)'
_chemical_formula_sum 'C42.5 H38.5 Er2 N2 O16'
_chemical_formula_weight 1167.77
_chemical_name_systematic KGF-15(Er)
_space_group_crystal_system orthorhombic
_space_group_IT_number 45
_space_group_name_Hall 'I 2 -2c'
_space_group_name_H-M_alt 'I b a 2'
_atom_sites_solution_hydrogens geom
_audit_creation_date 2022-04-26
_audit_creation_method
;
Olex2 1.5
(compiled 2021.08.20 svn.r13c46975 for OlexSys, GUI svn.r6405)
;
_audit_update_record
;
2022-05-02 deposited with the CCDC.	2022-09-16 downloaded from the CCDC.
;
_cell_angle_alpha 90
_cell_angle_beta 90
_cell_angle_gamma 90
_cell_formula_units_Z 8
_cell_length_a 47.3291(14)
_cell_length_b 16.9949(5)
_cell_length_c 11.4233(3)
_cell_measurement_reflns_used 9414
_cell_measurement_temperature 150
_cell_measurement_theta_max 31.0340
_cell_measurement_theta_min 2.2930
_cell_volume 9188.4(5)
_computing_molecular_graphics 'Olex2 1.5 (Dolomanov et al., 2009)'
_computing_publication_material 'Olex2 1.5 (Dolomanov et al., 2009)'
_computing_structure_refinement 'SHELXL 2018/3 (Sheldrick, 2015)'
_computing_structure_solution 'SHELXT 2018/2 (Sheldrick, 2018)'
_diffrn_ambient_temperature 150
_diffrn_measured_fraction_theta_full 1.000
_diffrn_measured_fraction_theta_max 1.000
_diffrn_measurement_device_type 'dtrek-CrysAlisPro-abstract goniometer imported rigaku-d*trek images'
_diffrn_radiation_type MoK\a
_diffrn_radiation_wavelength 0.71073
_diffrn_reflns_av_R_equivalents 0.0906
_diffrn_reflns_av_unetI/netI 0.1038
_diffrn_reflns_Laue_measured_fraction_full 1.000
_diffrn_reflns_Laue_measured_fraction_max 1.000
_diffrn_reflns_limit_h_max 61
_diffrn_reflns_limit_h_min -60
_diffrn_reflns_limit_k_max 15
_diffrn_reflns_limit_k_min -22
_diffrn_reflns_limit_l_max 14
_diffrn_reflns_limit_l_min -14
_diffrn_reflns_number 37542
_diffrn_reflns_point_group_measured_fraction_full 0.986
_diffrn_reflns_point_group_measured_fraction_max 0.987
_diffrn_reflns_theta_full 25.242
_diffrn_reflns_theta_max 27.498
_diffrn_reflns_theta_min 1.721
_exptl_absorpt_coefficient_mu 3.698
_exptl_absorpt_correction_T_max 1.00000
_exptl_absorpt_correction_T_min 0.65057
_exptl_absorpt_process_details multi-scan
_exptl_crystal_colour colourless
_exptl_crystal_colour_primary colourless
_exptl_crystal_density_diffrn 1.688
_exptl_crystal_description plate
_exptl_crystal_F_000 4572
_exptl_crystal_size_max 0.015
_exptl_crystal_size_mid 0.015
_exptl_crystal_size_min 0.005
_refine_diff_density_max 0.913
_refine_diff_density_min -0.826
_refine_diff_density_rms 0.170
_refine_ls_abs_structure_details
;
 Flack x determined using 1331 quotients [(I+)-(I-)]/[(I+)+(I-)]
 (Parsons, Flack and Wagner, Acta Cryst. B69 (2013) 249-259).
;
_refine_ls_abs_structure_Flack 0.54(6)
_refine_ls_extinction_method none
_refine_ls_goodness_of_fit_ref 0.980
_refine_ls_hydrogen_treatment constr
_refine_ls_matrix_type full
_refine_ls_number_parameters 259
_refine_ls_number_reflns 10443
_refine_ls_number_restraints 1
_refine_ls_restrained_S_all 0.980
_refine_ls_R_factor_all 0.1486
_refine_ls_R_factor_gt 0.0480
_refine_ls_shift/su_max 0.060
_refine_ls_shift/su_mean 0.005
_refine_ls_structure_factor_coef Fsqd
_refine_ls_weighting_details 'w=1/[\s^2^(Fo^2^)+(0.0328P)^2^+59.4982P] where P=(Fo^2^+2Fc^2^)/3'
_refine_ls_weighting_scheme calc
_refine_ls_wR_factor_gt 0.0930
_refine_ls_wR_factor_ref 0.1259
_reflns_Friedel_coverage 0.877
_reflns_Friedel_fraction_full 0.971
_reflns_Friedel_fraction_max 0.973
_reflns_number_gt 4215
_reflns_number_total 10443
_reflns_threshold_expression 'I > 2\s(I)'
_cod_data_source_file d2cc04985f3.cif
_cod_data_source_block ydkr_a_CCDC3
_cod_original_formula_sum 'C42.50 H38.50 Er2 N2 O16'
_cod_database_code 7130724
_shelx_shelxl_version_number 2018/3
_shelx_space_group_comment
;
The symmetry employed for this shelxl refinement is uniquely defined
by the following loop, which should always be used as a source of
symmetry information in preference to the above space-group names.
They are only intended as comments.
;
_shelx_estimated_absorpt_t_max 0.982
_shelx_estimated_absorpt_t_min 0.947
_olex2_refinement_description
;
1. Fixed Uiso
 At 1.2 times of:
  All C(H) groups, All C(H,H) groups
 At 1.5 times of:
  All C(H,H,H) groups
2. Uiso/Uaniso restraints and constraints
Uanis(N2) = Uanis(C29) = Uanis(C31) = Uanis(C33) = Uanis(C34) = Uanis(C36) =
Uanis(C38) = Uanis(C41)
Uanis(N1) = Uanis(C30) = Uanis(C32) = Uanis(C35) = Uanis(C37) = Uanis(C39) =
Uanis(C45) = Uanis(C46)
Uanis(O1) = Uanis(C3) = Uanis(C4) = Uanis(O8) = Uanis(C16) = Uanis(C23) =
Uanis(C24) = Uanis(C26) = Uanis(C27) = Uanis(O15) = Uanis(C40) = Uanis(O16)
Uanis(O9) = Uanis(C15) = Uanis(C19) = Uanis(C21) = Uanis(C22) = Uanis(O10) =
Uanis(C25) = Uanis(O11) = Uanis(O12) = Uanis(C28) = Uanis(C43) = Uanis(C44)
Uanis(O2) = Uanis(O3) = Uanis(C7) = Uanis(C8) = Uanis(C11) = Uanis(C12) =
Uanis(C13) = Uanis(C14) = Uanis(C18) = Uanis(O13) = Uanis(O14) = Uanis(C42)
Uanis(C1) = Uanis(C2) = Uanis(O6) = Uanis(O7) = Uanis(C6) = Uanis(C9)
Uanis(O4) = Uanis(O5) = Uanis(C5) = Uanis(C10) = Uanis(C17) = Uanis(C20)
3. Others
 Fixed Sof: C29(0.75) C30(0.75) C31(0.75) H31A(0.75) H31B(0.75) H31C(0.75)
 C32(0.75) H32A(0.75) H32B(0.75) H32C(0.75) C33(0.75) H33A(0.75) H33B(0.75)
 C34(0.75) H34A(0.75) H34B(0.75) H34C(0.75) C35(0.75) H35A(0.75) H35B(0.75)
 C36(0.75) H36A(0.75) H36B(0.75) H36C(0.75) C37(0.75) H37A(0.75) H37B(0.75)
 C38(0.75) H38A(0.75) H38B(0.75) C39(0.75) H39A(0.75) H39B(0.75) H39C(0.75)
 C41(0.75) H41A(0.75) H41B(0.75) C45(0.75) H45A(0.75) H45B(0.75) C46(0.75)
 H46A(0.75) H46B(0.75) H46C(0.75)
4.a Secondary CH2 refined with riding coordinates:
 C33(H33A,H33B), C35(H35A,H35B), C37(H37A,H37B), C38(H38A,H38B), C41(H41A,
 H41B), C45(H45A,H45B)
4.b Aromatic/amide H refined with riding coordinates:
 C2(H2), C3(H3), C6(H6), C8(H8), C11(H11), C13(H13), C14(H14), C17(H17),
 C19(H19), C20(H20), C21(H21), C24(H24), C25(H25), C26(H26), C27(H27), C44(H44)
4.c Idealised Me refined as rotating group:
 C31(H31A,H31B,H31C), C32(H32A,H32B,H32C), C34(H34A,H34B,H34C), C36(H36A,H36B,
 H36C), C39(H39A,H39B,H39C), C46(H46A,H46B,H46C)
;
_olex2_submission_special_instructions 'No special instructions were received'

loop_
_space_group_symop_operation_xyz
'x, y, z'
'-x, -y, z'
'-x, y, z+1/2'
'x, -y, z+1/2'
'x+1/2, y+1/2, z+1/2'
'-x+1/2, -y+1/2, z+1/2'
'-x+1/2, y+1/2, z+1'
'x+1/2, -y+1/2, z+1'

loop_
_atom_site_label
_atom_site_type_symbol
_atom_site_fract_x
_atom_site_fract_y
_atom_site_fract_z
_atom_site_U_iso_or_equiv
_atom_site_adp_type
_atom_site_occupancy
_atom_site_site_symmetry_order
_atom_site_calc_flag
_atom_site_refinement_flags_posn
_atom_site_refinement_flags_adp
_atom_site_refinement_flags_occupancy
_atom_site_disorder_assembly
_atom_site_disorder_group
Er1 Er 0.42142(3) 0.75009(9) 0.50223(5) 0.0085(5) Uani 1 1 d . . . . .
Er2 Er 0.32844(2) 0.75000(9) 0.51254(4) 0.0069(4) Uani 1 1 d . . . . .
O1 O 0.2994(4) 0.8442(11) 0.6217(16) 0.0144(15) Uani 1 1 d . . . . .
O2 O 0.3975(3) 0.6364(9) 0.5445(14) 0.0169(15) Uani 1 1 d . . . . .
O3 O 0.3508(3) 0.6344(10) 0.5444(14) 0.0169(15) Uani 1 1 d . . . . .
C1 C 0.4821(6) 0.5633(17) 0.504(2) 0.022(3) Uani 1 1 d . . . . .
O4 O 0.4552(3) 0.8398(10) 0.5759(15) 0.020(2) Uani 1 1 d . . . . .
C2 C 0.4921(5) 0.5317(13) 0.607(2) 0.022(3) Uani 1 1 d . . . . .
H2 H 0.487460 0.556291 0.679083 0.027 Uiso 1 1 calc R U . . .
O5 O 0.4521(4) 0.8382(11) 0.3828(15) 0.020(2) Uani 1 1 d . . . . .
O6 O 0.4521(4) 0.6570(11) 0.4042(18) 0.022(3) Uani 1 1 d . . . . .
C3 C 0.2443(4) 1.0392(13) 0.628(2) 0.0144(15) Uani 1 1 d . . . . .
H3 H 0.243252 1.071877 0.695646 0.017 Uiso 1 1 calc R U . . .
O7 O 0.4560(4) 0.6641(10) 0.5977(16) 0.022(3) Uani 1 1 d . . . . .
C4 C 0.2876(5) 0.8646(16) 0.530(2) 0.0144(15) Uani 1 1 d . . . . .
C5 C 0.4814(6) 0.9379(16) 0.478(3) 0.020(2) Uani 1 1 d . . . . .
O8 O 0.2899(3) 0.8238(9) 0.4371(14) 0.0144(15) Uani 1 1 d . . . . .
C6 C 0.4880(5) 0.5271(14) 0.397(2) 0.022(3) Uani 1 1 d . . . . .
H6 H 0.477201 0.537185 0.328838 0.027 Uiso 1 1 calc R U . . .
C7 C 0.3746(5) 0.5297(17) 0.632(2) 0.0169(15) Uani 1 1 d . . . . .
C8 C 0.3997(5) 0.4930(15) 0.671(2) 0.0169(15) Uani 1 1 d . . . . .
H8 H 0.417246 0.518765 0.656782 0.020 Uiso 1 1 calc R U . . .
C9 C 0.4617(7) 0.6351(19) 0.501(2) 0.022(3) Uani 1 1 d . . . . .
O9 O 0.3948(3) 0.8622(9) 0.4811(14) 0.0155(15) Uani 1 1 d . . . . .
C10 C 0.4616(6) 0.8668(16) 0.477(2) 0.020(2) Uani 1 1 d . . . . .
C11 C 0.3483(6) 0.4214(15) 0.721(2) 0.0169(15) Uani 1 1 d . . . . .
H11 H 0.331007 0.396512 0.741871 0.020 Uiso 1 1 calc R U . . .
C12 C 0.3744(5) 0.6061(18) 0.571(2) 0.0169(15) Uani 1 1 d . . . . .
C13 C 0.3999(6) 0.4216(15) 0.727(2) 0.0169(15) Uani 1 1 d . . . . .
H13 H 0.417256 0.397913 0.750174 0.020 Uiso 1 1 calc R U . . .
C14 C 0.3476(5) 0.4916(14) 0.665(2) 0.0169(15) Uani 1 1 d . . . . .
H14 H 0.330119 0.515907 0.646210 0.020 Uiso 1 1 calc R U . . .
C15 C 0.3723(4) 0.8932(18) 0.446(3) 0.0155(15) Uani 1 1 d . . . . .
C16 C 0.2679(6) 0.9344(16) 0.533(2) 0.0144(15) Uani 1 1 d . . . . .
C17 C 0.4913(5) 0.9694(13) 0.578(2) 0.020(2) Uani 1 1 d . . . . .
H17 H 0.485672 0.947054 0.650871 0.024 Uiso 1 1 calc R U . . .
C18 C 0.3742(5) 0.3844(17) 0.751(2) 0.0169(15) Uani 1 1 d . . . . .
C19 C 0.3522(5) 1.0793(14) 0.280(2) 0.0155(15) Uani 1 1 d . . . . .
H19 H 0.335463 1.104426 0.253478 0.019 Uiso 1 1 calc R U . . .
C20 C 0.4883(5) 0.9703(14) 0.375(2) 0.020(2) Uani 1 1 d . . . . .
H20 H 0.478700 0.956359 0.304873 0.024 Uiso 1 1 calc R U . . .
C21 C 0.4004(5) 1.0015(14) 0.351(2) 0.0155(15) Uani 1 1 d . . . . .
H21 H 0.417049 0.975051 0.376133 0.019 Uiso 1 1 calc R U . . .
C22 C 0.3749(5) 0.9704(16) 0.375(2) 0.0155(15) Uani 1 1 d . . . . .
O10 O 0.3470(3) 0.8692(9) 0.4623(14) 0.0155(15) Uani 1 1 d . . . . .
C23 C 0.2309(6) 1.0631(16) 0.525(2) 0.0144(15) Uani 1 1 d . . . . .
C24 C 0.2353(4) 1.0208(12) 0.421(2) 0.0144(15) Uani 1 1 d . . . . .
H24 H 0.225341 1.033192 0.351661 0.017 Uiso 1 1 calc R U . . .
C25 C 0.3503(5) 1.0079(15) 0.343(2) 0.0155(15) Uani 1 1 d . . . . .
H25 H 0.332448 0.986061 0.362309 0.019 Uiso 1 1 calc R U . . .
C26 C 0.2585(5) 0.9721(14) 0.634(2) 0.0144(15) Uani 1 1 d . . . . .
H26 H 0.262310 0.949413 0.708755 0.017 Uiso 1 1 calc R U . . .
C27 C 0.2559(5) 0.9567(13) 0.425(2) 0.0144(15) Uani 1 1 d . . . . .
H27 H 0.261178 0.930271 0.354981 0.017 Uiso 1 1 calc R U . . .
O11 O 0.4038(3) 1.2225(9) 0.1871(15) 0.0155(15) Uani 1 1 d . . . . .
O12 O 0.3569(3) 1.2250(9) 0.1692(14) 0.0155(15) Uani 1 1 d . . . . .
C28 C 0.3794(4) 1.1923(16) 0.203(2) 0.0155(15) Uani 1 1 d . . . . .
O13 O 0.3973(3) 0.2720(9) 0.8316(13) 0.0169(15) Uani 1 1 d . . . . .
O14 O 0.3498(3) 0.2721(9) 0.8354(14) 0.0169(15) Uani 1 1 d . . . . .
N1 N 0.3022(4) 0.7575(13) -0.0174(16) 0.023(3) Uani 1 1 d . . . . .
N2 N 0.0530(4) 0.2421(15) 0.0123(16) 0.022(3) Uani 1 1 d . . . . .
C29 C 0.0289(9) 0.2476(18) 0.110(4) 0.022(3) Uani 0.75 1 d . . P . .
C30 C 0.2796(9) 0.7538(18) -0.099(4) 0.023(3) Uani 0.75 1 d . . P . .
C31 C 0.0207(8) 0.2531(16) -0.158(4) 0.022(3) Uani 0.75 1 d . . P . .
H31A H 0.022695 0.196017 -0.166905 0.033 Uiso 0.75 1 calc R U P . .
H31B H 0.019664 0.277837 -0.235104 0.033 Uiso 0.75 1 calc R U P . .
H31C H 0.003460 0.264711 -0.113706 0.033 Uiso 0.75 1 calc R U P . .
C32 C 0.2719(8) 0.7401(16) 0.169(4) 0.023(3) Uani 0.75 1 d . . P . .
H32A H 0.275915 0.791431 0.204378 0.034 Uiso 0.75 1 calc R U P . .
H32B H 0.267955 0.701652 0.230798 0.034 Uiso 0.75 1 calc R U P . .
H32C H 0.255450 0.744551 0.117359 0.034 Uiso 0.75 1 calc R U P . .
C33 C 0.0571(7) 0.154(2) -0.011(2) 0.022(3) Uani 0.75 1 d . . P . .
H33A H 0.063202 0.128707 0.062884 0.027 Uiso 0.75 1 calc R U P . .
H33B H 0.038482 0.131194 -0.031921 0.027 Uiso 0.75 1 calc R U P . .
C34 C 0.0790(6) 0.3593(18) 0.104(2) 0.022(3) Uani 0.75 1 d . . P . .
H34A H 0.081751 0.396087 0.038922 0.033 Uiso 0.75 1 calc R U P . .
H34B H 0.094478 0.365133 0.160268 0.033 Uiso 0.75 1 calc R U P . .
H34C H 0.060987 0.370701 0.142841 0.033 Uiso 0.75 1 calc R U P . .
C35 C 0.3060(7) 0.845(2) 0.014(2) 0.023(3) Uani 0.75 1 d . . P . .
H35A H 0.288269 0.863590 0.050345 0.027 Uiso 0.75 1 calc R U P . .
H35B H 0.308589 0.874605 -0.059812 0.027 Uiso 0.75 1 calc R U P . .
C36 C 0.0772(6) 0.1326(19) -0.102(2) 0.022(3) Uani 0.75 1 d . . P . .
H36A H 0.071371 0.156551 -0.176447 0.033 Uiso 0.75 1 calc R U P . .
H36B H 0.077640 0.075248 -0.110713 0.033 Uiso 0.75 1 calc R U P . .
H36C H 0.096005 0.151706 -0.080751 0.033 Uiso 0.75 1 calc R U P . .
O15 O 0.2017(3) 1.1546(10) 0.4183(15) 0.0144(15) Uani 1 1 d . . . . .
C37 C 0.2963(7) 0.714(2) 0.101(3) 0.023(3) Uani 0.75 1 d . . P . .
H37A H 0.293939 0.657580 0.084523 0.027 Uiso 0.75 1 calc R U P . .
H37B H 0.313241 0.719953 0.151306 0.027 Uiso 0.75 1 calc R U P . .
C38 C 0.0444(7) 0.283(2) -0.096(3) 0.022(3) Uani 0.75 1 d . . P . .
H38A H 0.040454 0.338624 -0.076309 0.027 Uiso 0.75 1 calc R U P . .
H38B H 0.060752 0.282811 -0.150432 0.027 Uiso 0.75 1 calc R U P . .
C39 C 0.3304(6) 0.8651(19) 0.096(2) 0.023(3) Uani 0.75 1 d . . P . .
H39A H 0.329200 0.832477 0.166145 0.034 Uiso 0.75 1 calc R U P . .
H39B H 0.329259 0.920743 0.117340 0.034 Uiso 0.75 1 calc R U P . .
H39C H 0.348350 0.855006 0.055656 0.034 Uiso 0.75 1 calc R U P . .
C40 C 0.2120(6) 1.1320(17) 0.518(2) 0.0144(15) Uani 1 1 d . . . . .
O16 O 0.2052(3) 1.1682(9) 0.6119(15) 0.0144(15) Uani 1 1 d . . . . .
C41 C 0.0786(6) 0.2802(17) 0.060(2) 0.022(3) Uani 0.75 1 d . . P . .
H41A H 0.085435 0.246097 0.124341 0.027 Uiso 0.75 1 calc R U P . .
H41B H 0.093117 0.277690 -0.002422 0.027 Uiso 0.75 1 calc R U P . .
C42 C 0.3739(5) 0.3029(15) 0.816(2) 0.0169(15) Uani 1 1 d . . . . .
C43 C 0.3786(4) 1.1132(17) 0.258(2) 0.0155(15) Uani 1 1 d . . . . .
C44 C 0.4025(6) 1.0741(14) 0.289(2) 0.0155(15) Uani 1 1 d . . . . .
H44 H 0.420514 1.095186 0.270410 0.019 Uiso 1 1 calc R U . . .
C45 C 0.3285(6) 0.7281(16) -0.074(2) 0.023(3) Uani 0.75 1 d . . P . .
H45A H 0.344243 0.734317 -0.017292 0.027 Uiso 0.75 1 calc R U P . .
H45B H 0.332748 0.762333 -0.141731 0.027 Uiso 0.75 1 calc R U P . .
C46 C 0.3283(6) 0.6436(18) -0.116(2) 0.023(3) Uani 0.75 1 d . . P . .
H46A H 0.316592 0.611803 -0.063056 0.034 Uiso 0.75 1 calc R U P . .
H46B H 0.347671 0.622982 -0.115680 0.034 Uiso 0.75 1 calc R U P . .
H46C H 0.320597 0.641229 -0.195096 0.034 Uiso 0.75 1 calc R U P . .

loop_
_atom_site_aniso_label
_atom_site_aniso_U_11
_atom_site_aniso_U_22
_atom_site_aniso_U_33
_atom_site_aniso_U_23
_atom_site_aniso_U_13
_atom_site_aniso_U_12
Er1 0.0086(7) 0.0055(8) 0.0113(14) 0.0000(4) -0.0015(8) 0.0011(6)
Er2 0.0070(6) 0.0059(8) 0.0079(12) -0.0002(4) 0.0022(8) 0.0003(6)
O1 0.013(3) 0.014(3) 0.016(3) -0.001(2) -0.003(2) 0.004(2)
O2 0.017(3) 0.016(3) 0.017(3) 0.000(3) -0.003(3) 0.003(3)
O3 0.017(3) 0.016(3) 0.017(3) 0.000(3) -0.003(3) 0.003(3)
C1 0.023(6) 0.019(6) 0.026(6) -0.002(3) -0.002(4) 0.010(4)
O4 0.022(5) 0.022(6) 0.015(4) 0.000(3) -0.001(4) -0.015(4)
C2 0.023(6) 0.019(6) 0.026(6) -0.002(3) -0.002(4) 0.010(4)
O5 0.022(5) 0.022(6) 0.015(4) 0.000(3) -0.001(4) -0.015(4)
O6 0.023(6) 0.019(6) 0.026(6) -0.002(3) -0.002(4) 0.010(4)
C3 0.013(3) 0.014(3) 0.016(3) -0.001(2) -0.003(2) 0.004(2)
O7 0.023(6) 0.019(6) 0.026(6) -0.002(3) -0.002(4) 0.010(4)
C4 0.013(3) 0.014(3) 0.016(3) -0.001(2) -0.003(2) 0.004(2)
C5 0.022(5) 0.022(6) 0.015(4) 0.000(3) -0.001(4) -0.015(4)
O8 0.013(3) 0.014(3) 0.016(3) -0.001(2) -0.003(2) 0.004(2)
C6 0.023(6) 0.019(6) 0.026(6) -0.002(3) -0.002(4) 0.010(4)
C7 0.017(3) 0.016(3) 0.017(3) 0.000(3) -0.003(3) 0.003(3)
C8 0.017(3) 0.016(3) 0.017(3) 0.000(3) -0.003(3) 0.003(3)
C9 0.023(6) 0.019(6) 0.026(6) -0.002(3) -0.002(4) 0.010(4)
O9 0.012(3) 0.014(3) 0.021(3) 0.002(3) 0.002(2) 0.004(2)
C10 0.022(5) 0.022(6) 0.015(4) 0.000(3) -0.001(4) -0.015(4)
C11 0.017(3) 0.016(3) 0.017(3) 0.000(3) -0.003(3) 0.003(3)
C12 0.017(3) 0.016(3) 0.017(3) 0.000(3) -0.003(3) 0.003(3)
C13 0.017(3) 0.016(3) 0.017(3) 0.000(3) -0.003(3) 0.003(3)
C14 0.017(3) 0.016(3) 0.017(3) 0.000(3) -0.003(3) 0.003(3)
C15 0.012(3) 0.014(3) 0.021(3) 0.002(3) 0.002(2) 0.004(2)
C16 0.013(3) 0.014(3) 0.016(3) -0.001(2) -0.003(2) 0.004(2)
C17 0.022(5) 0.022(6) 0.015(4) 0.000(3) -0.001(4) -0.015(4)
C18 0.017(3) 0.016(3) 0.017(3) 0.000(3) -0.003(3) 0.003(3)
C19 0.012(3) 0.014(3) 0.021(3) 0.002(3) 0.002(2) 0.004(2)
C20 0.022(5) 0.022(6) 0.015(4) 0.000(3) -0.001(4) -0.015(4)
C21 0.012(3) 0.014(3) 0.021(3) 0.002(3) 0.002(2) 0.004(2)
C22 0.012(3) 0.014(3) 0.021(3) 0.002(3) 0.002(2) 0.004(2)
O10 0.012(3) 0.014(3) 0.021(3) 0.002(3) 0.002(2) 0.004(2)
C23 0.013(3) 0.014(3) 0.016(3) -0.001(2) -0.003(2) 0.004(2)
C24 0.013(3) 0.014(3) 0.016(3) -0.001(2) -0.003(2) 0.004(2)
C25 0.012(3) 0.014(3) 0.021(3) 0.002(3) 0.002(2) 0.004(2)
C26 0.013(3) 0.014(3) 0.016(3) -0.001(2) -0.003(2) 0.004(2)
C27 0.013(3) 0.014(3) 0.016(3) -0.001(2) -0.003(2) 0.004(2)
O11 0.012(3) 0.014(3) 0.021(3) 0.002(3) 0.002(2) 0.004(2)
O12 0.012(3) 0.014(3) 0.021(3) 0.002(3) 0.002(2) 0.004(2)
C28 0.012(3) 0.014(3) 0.021(3) 0.002(3) 0.002(2) 0.004(2)
O13 0.017(3) 0.016(3) 0.017(3) 0.000(3) -0.003(3) 0.003(3)
O14 0.017(3) 0.016(3) 0.017(3) 0.000(3) -0.003(3) 0.003(3)
N1 0.017(6) 0.035(6) 0.017(5) 0.003(4) 0.006(4) -0.002(5)
N2 0.026(6) 0.029(6) 0.011(5) 0.004(4) 0.006(4) -0.004(6)
C29 0.026(6) 0.029(6) 0.011(5) 0.004(4) 0.006(4) -0.004(6)
C30 0.017(6) 0.035(6) 0.017(5) 0.003(4) 0.006(4) -0.002(5)
C31 0.026(6) 0.029(6) 0.011(5) 0.004(4) 0.006(4) -0.004(6)
C32 0.017(6) 0.035(6) 0.017(5) 0.003(4) 0.006(4) -0.002(5)
C33 0.026(6) 0.029(6) 0.011(5) 0.004(4) 0.006(4) -0.004(6)
C34 0.026(6) 0.029(6) 0.011(5) 0.004(4) 0.006(4) -0.004(6)
C35 0.017(6) 0.035(6) 0.017(5) 0.003(4) 0.006(4) -0.002(5)
C36 0.026(6) 0.029(6) 0.011(5) 0.004(4) 0.006(4) -0.004(6)
O15 0.013(3) 0.014(3) 0.016(3) -0.001(2) -0.003(2) 0.004(2)
C37 0.017(6) 0.035(6) 0.017(5) 0.003(4) 0.006(4) -0.002(5)
C38 0.026(6) 0.029(6) 0.011(5) 0.004(4) 0.006(4) -0.004(6)
C39 0.017(6) 0.035(6) 0.017(5) 0.003(4) 0.006(4) -0.002(5)
C40 0.013(3) 0.014(3) 0.016(3) -0.001(2) -0.003(2) 0.004(2)
O16 0.013(3) 0.014(3) 0.016(3) -0.001(2) -0.003(2) 0.004(2)
C41 0.026(6) 0.029(6) 0.011(5) 0.004(4) 0.006(4) -0.004(6)
C42 0.017(3) 0.016(3) 0.017(3) 0.000(3) -0.003(3) 0.003(3)
C43 0.012(3) 0.014(3) 0.021(3) 0.002(3) 0.002(2) 0.004(2)
C44 0.012(3) 0.014(3) 0.021(3) 0.002(3) 0.002(2) 0.004(2)
C45 0.017(6) 0.035(6) 0.017(5) 0.003(4) 0.006(4) -0.002(5)
C46 0.017(6) 0.035(6) 0.017(5) 0.003(4) 0.006(4) -0.002(5)

loop_
_atom_type_symbol
_atom_type_description
_atom_type_scat_dispersion_real
_atom_type_scat_dispersion_imag
_atom_type_scat_source
C C 0.0033 0.0016 'International Tables Vol C Tables 4.2.6.8 and 6.1.1.4'
H H 0.0000 0.0000 'International Tables Vol C Tables 4.2.6.8 and 6.1.1.4'
O O 0.0106 0.0060 'International Tables Vol C Tables 4.2.6.8 and 6.1.1.4'
Er Er -0.2586 4.9576 'International Tables Vol C Tables 4.2.6.8 and 6.1.1.4'
N N 0.0061 0.0033 'International Tables Vol C Tables 4.2.6.8 and 6.1.1.4'

loop_
_geom_angle_atom_site_label_1
_geom_angle_atom_site_label_2
_geom_angle_atom_site_label_3
_geom_angle
_geom_angle_site_symmetry_1
_geom_angle_site_symmetry_3
_geom_angle_publ_flag
O2 Er1 O4 143.4(6) . . ?
O2 Er1 O5 155.5(6) . . ?
O2 Er1 O6 81.0(6) . . ?
O2 Er1 O7 74.5(5) . . ?
O2 Er1 C9 75.1(8) . . ?
O2 Er1 O9 116.8(4) . . ?
O2 Er1 C10 165.4(7) . . ?
O2 Er1 O11 78.4(6) . 4_575 ?
O2 Er1 O13 78.1(5) . 4_564 ?
O4 Er1 O5 54.1(5) . . ?
O4 Er1 O6 100.4(5) . . ?
O4 Er1 O7 77.0(6) . . ?
O4 Er1 C9 89.5(8) . . ?
O4 Er1 C10 27.0(7) . . ?
O5 Er1 C9 91.1(8) . . ?
O5 Er1 C10 27.1(6) . . ?
O6 Er1 O5 77.9(7) . . ?
O6 Er1 O7 54.3(7) . . ?
O6 Er1 C9 27.2(7) . . ?
O6 Er1 C10 90.4(7) . . ?
O7 Er1 O5 102.3(5) . . ?
O7 Er1 C9 27.1(6) . . ?
O7 Er1 C10 90.9(7) . . ?
C9 Er1 C10 91.8(9) . . ?
O9 Er1 O4 82.7(6) . . ?
O9 Er1 O5 76.3(6) . . ?
O9 Er1 O6 145.3(7) . . ?
O9 Er1 O7 155.2(6) . . ?
O9 Er1 C9 167.4(8) . . ?
O9 Er1 C10 76.8(7) . . ?
O9 Er1 O11 74.4(6) . 4_575 ?
O11 Er1 O4 77.8(5) 4_575 . ?
O11 Er1 O5 126.0(6) 4_575 . ?
O11 Er1 O6 140.2(7) 4_575 . ?
O11 Er1 O7 87.4(6) 4_575 . ?
O11 Er1 C9 113.7(7) 4_575 . ?
O11 Er1 C10 101.5(7) 4_575 . ?
O13 Er1 O4 138.2(6) 4_564 . ?
O13 Er1 O5 85.6(5) 4_564 . ?
O13 Er1 O6 78.4(6) 4_564 . ?
O13 Er1 O7 127.9(6) 4_564 . ?
O13 Er1 C9 103.0(7) 4_564 . ?
O13 Er1 O9 76.9(6) 4_564 . ?
O13 Er1 C10 111.8(7) 4_564 . ?
O13 Er1 O11 128.9(5) 4_564 4_575 ?
O1 Er2 C4 26.7(6) . . ?
O1 Er2 C40 94.3(7) . 7_544 ?
O3 Er2 O1 138.4(6) . . ?
O3 Er2 C4 158.8(7) . . ?
O3 Er2 O8 151.3(5) . . ?
O3 Er2 O10 129.1(4) . . ?
O3 Er2 O12 76.0(6) . 4_575 ?
O3 Er2 O14 78.1(6) . 4_564 ?
O3 Er2 O15 76.4(6) . 7_544 ?
O3 Er2 C40 72.1(7) . 7_544 ?
O3 Er2 O16 74.4(5) . 7_544 ?
C4 Er2 C40 91.5(8) . 7_544 ?
O8 Er2 O1 53.8(5) . . ?
O8 Er2 C4 27.6(6) . . ?
O8 Er2 O15 74.9(6) . 7_544 ?
O8 Er2 C40 81.9(7) . 7_544 ?
O8 Er2 O16 88.2(5) . 7_544 ?
O10 Er2 O1 76.3(6) . . ?
O10 Er2 C4 70.2(7) . . ?
O10 Er2 O8 74.7(5) . . ?
O10 Er2 O14 75.7(6) . 4_564 ?
O10 Er2 O15 135.4(6) . 7_544 ?
O10 Er2 C40 156.0(7) . 7_544 ?
O10 Er2 O16 152.8(6) . 7_544 ?
O12 Er2 O1 79.0(6) 4_575 . ?
O12 Er2 C4 103.0(7) 4_575 . ?
O12 Er2 O8 129.8(5) 4_575 . ?
O12 Er2 O10 78.7(5) 4_575 . ?
O12 Er2 O14 117.6(5) 4_575 4_564 ?
O12 Er2 O15 145.5(6) 4_575 7_544 ?
O12 Er2 C40 121.7(7) 4_575 7_544 ?
O12 Er2 O16 97.4(6) 4_575 7_544 ?
O14 Er2 O1 143.4(6) 4_564 . ?
O14 Er2 C4 119.3(7) 4_564 . ?
O14 Er2 O8 96.0(6) 4_564 . ?
O14 Er2 O15 75.9(5) 4_564 7_544 ?
O14 Er2 C40 101.8(6) 4_564 7_544 ?
O14 Er2 O16 128.0(5) 4_564 7_544 ?
O15 Er2 O1 109.5(5) 7_544 . ?
O15 Er2 C4 95.4(7) 7_544 . ?
O15 Er2 C40 27.8(6) 7_544 7_544 ?
O16 Er2 O1 76.4(7) 7_544 . ?
O16 Er2 C4 84.8(7) 7_544 . ?
O16 Er2 O15 55.2(6) 7_544 7_544 ?
O16 Er2 C40 27.5(6) 7_544 7_544 ?
C4 O1 Er2 90.3(16) . . ?
C12 O2 Er1 146.6(17) . . ?
C12 O3 Er2 142.2(17) . . ?
C2 C1 C6 120(3) . . ?
C2 C1 C9 123(2) . . ?
C6 C1 C9 117(2) . . ?
C10 O4 Er1 94.5(15) . . ?
C1 C2 H2 119.5 . . ?
C2 C2 C1 121.1(16) 2_665 . ?
C2 C2 H2 119.5 2_665 . ?
C10 O5 Er1 88.5(14) . . ?
C9 O6 Er1 90.4(17) . . ?
C23 C3 H3 119.2 . . ?
C26 C3 H3 119.2 . . ?
C26 C3 C23 122(2) . . ?
C9 O7 Er1 89.2(17) . . ?
O1 C4 Er2 63.0(14) . . ?
O1 C4 O8 121(2) . . ?
O1 C4 C16 119(2) . . ?
O8 C4 Er2 59.5(13) . . ?
O8 C4 C16 120(2) . . ?
C16 C4 Er2 172.8(19) . . ?
C17 C5 C10 122(3) . . ?
C20 C5 C10 118(3) . . ?
C20 C5 C17 120(2) . . ?
C4 O8 Er2 92.9(15) . . ?
C1 C6 C6 115.8(17) . 2_665 ?
C1 C6 H6 122.1 . . ?
C6 C6 H6 122.1 2_665 . ?
C8 C7 C12 123(2) . . ?
C8 C7 C14 117(3) . . ?
C12 C7 C14 120(2) . . ?
C7 C8 H8 118.6 . . ?
C13 C8 C7 123(3) . . ?
C13 C8 H8 118.6 . . ?
C1 C9 Er1 174(2) . . ?
O6 C9 Er1 62.5(15) . . ?
O6 C9 C1 119(2) . . ?
O7 C9 Er1 63.7(15) . . ?
O7 C9 C1 115(2) . . ?
O7 C9 O6 126(3) . . ?
C15 O9 Er1 148.0(17) . . ?
O4 C10 Er1 58.5(12) . . ?
O4 C10 C5 115(2) . . ?
O5 C10 Er1 64.4(13) . . ?
O5 C10 O4 123(2) . . ?
O5 C10 C5 122(2) . . ?
C5 C10 Er1 171(2) . . ?
C14 C11 H11 119.2 . . ?
C14 C11 C18 122(3) . . ?
C18 C11 H11 119.2 . . ?
O2 C12 O3 124(3) . . ?
O2 C12 C7 118(2) . . ?
O3 C12 C7 117(2) . . ?
C8 C13 H13 120.6 . . ?
C8 C13 C18 119(3) . . ?
C18 C13 H13 120.5 . . ?
C7 C14 H14 120.4 . . ?
C11 C14 C7 119(2) . . ?
C11 C14 H14 120.5 . . ?
O9 C15 C22 117(2) . . ?
O9 C15 O10 128(3) . . ?
O10 C15 C22 115(2) . . ?
C26 C16 C4 125(2) . . ?
C26 C16 C27 118(2) . . ?
C27 C16 C4 116(2) . . ?
C5 C17 H17 119.2 . . ?
C17 C17 C5 121.7(15) 2_675 . ?
C17 C17 H17 119.2 2_675 . ?
C11 C18 C42 120(2) . . ?
C13 C18 C11 120(3) . . ?
C13 C18 C42 120(2) . . ?
C25 C19 H19 119.9 . . ?
C43 C19 H19 119.9 . . ?
C43 C19 C25 120(2) . . ?
C5 C20 C20 117.1(16) . 2_675 ?
C5 C20 H20 121.4 . . ?
C20 C20 H20 121.4 2_675 . ?
C22 C21 H21 120.0 . . ?
C22 C21 C44 120(2) . . ?
C44 C21 H21 120.0 . . ?
C21 C22 C15 121(2) . . ?
C21 C22 C25 122(3) . . ?
C25 C22 C15 118(2) . . ?
C15 O10 Er2 133.0(16) . . ?
C3 C23 C24 120(2) . . ?
C3 C23 C40 124(2) . . ?
C24 C23 C40 117(2) . . ?
C23 C24 H24 121.3 . . ?
C23 C24 C27 117(2) . . ?
C27 C24 H24 121.3 . . ?
C19 C25 H25 120.7 . . ?
C22 C25 C19 119(2) . . ?
C22 C25 H25 120.7 . . ?
C3 C26 C16 121(2) . . ?
C3 C26 H26 119.5 . . ?
C16 C26 H26 119.6 . . ?
C16 C27 C24 119(2) . . ?
C16 C27 H27 120.3 . . ?
C24 C27 H27 120.3 . . ?
C28 O11 Er1 122.4(16) . 4_574 ?
C28 O12 Er2 145.2(16) . 4_574 ?
O11 C28 C43 116.5(19) . . ?
O12 C28 O11 123(2) . . ?
O12 C28 C43 120(2) . . ?
C42 O13 Er1 129.7(16) . 4_565 ?
C42 O14 Er2 128.0(15) . 4_565 ?
C30 N1 C35 106(2) . . ?
C30 N1 C37 114(2) . . ?
C30 N1 C45 109(2) . . ?
C35 N1 C37 105.7(19) . . ?
C45 N1 C35 109(2) . . ?
C45 N1 C37 112(2) . . ?
C33 N2 C29 106(2) . . ?
C38 N2 C29 111(2) . . ?
C38 N2 C33 110(2) . . ?
C41 N2 C29 108(2) . . ?
C41 N2 C33 113(2) . . ?
C41 N2 C38 109(2) . . ?
H31A C31 H31B 109.5 . . ?
H31A C31 H31C 109.5 . . ?
H31B C31 H31C 109.5 . . ?
C38 C31 H31A 109.5 . . ?
C38 C31 H31B 109.5 . . ?
C38 C31 H31C 109.5 . . ?
H32A C32 H32B 109.5 . . ?
H32A C32 H32C 109.5 . . ?
H32B C32 H32C 109.5 . . ?
C37 C32 H32A 109.5 . . ?
C37 C32 H32B 109.5 . . ?
C37 C32 H32C 109.5 . . ?
N2 C33 H33A 108.1 . . ?
N2 C33 H33B 108.1 . . ?
H33A C33 H33B 107.3 . . ?
C36 C33 N2 117(3) . . ?
C36 C33 H33A 108.1 . . ?
C36 C33 H33B 108.1 . . ?
H34A C34 H34B 109.5 . . ?
H34A C34 H34C 109.5 . . ?
H34B C34 H34C 109.5 . . ?
C41 C34 H34A 109.5 . . ?
C41 C34 H34B 109.5 . . ?
C41 C34 H34C 109.5 . . ?
N1 C35 H35A 108.1 . . ?
N1 C35 H35B 108.1 . . ?
N1 C35 C39 117(3) . . ?
H35A C35 H35B 107.3 . . ?
C39 C35 H35A 108.1 . . ?
C39 C35 H35B 108.1 . . ?
C33 C36 H36A 109.5 . . ?
C33 C36 H36B 109.4 . . ?
C33 C36 H36C 109.5 . . ?
H36A C36 H36B 109.5 . . ?
H36A C36 H36C 109.5 . . ?
H36B C36 H36C 109.5 . . ?
C40 O15 Er2 91.7(15) . 7_554 ?
N1 C37 H37A 107.9 . . ?
N1 C37 H37B 107.9 . . ?
C32 C37 N1 117(3) . . ?
C32 C37 H37A 107.9 . . ?
C32 C37 H37B 107.9 . . ?
H37A C37 H37B 107.2 . . ?
N2 C38 H38A 107.9 . . ?
N2 C38 H38B 107.9 . . ?
C31 C38 N2 118(3) . . ?
C31 C38 H38A 107.9 . . ?
C31 C38 H38B 107.9 . . ?
H38A C38 H38B 107.2 . . ?
C35 C39 H39A 109.5 . . ?
C35 C39 H39B 109.5 . . ?
C35 C39 H39C 109.5 . . ?
H39A C39 H39B 109.5 . . ?
H39A C39 H39C 109.5 . . ?
H39B C39 H39C 109.5 . . ?
C23 C40 Er2 173.4(19) . 7_554 ?
O15 C40 Er2 60.5(13) . 7_554 ?
O15 C40 C23 121(2) . . ?
O16 C40 Er2 59.9(13) . 7_554 ?
O16 C40 C23 119(2) . . ?
O16 C40 O15 120(2) . . ?
C40 O16 Er2 92.7(15) . 7_554 ?
N2 C41 H41A 106.5 . . ?
N2 C41 H41B 106.5 . . ?
C34 C41 N2 123(3) . . ?
C34 C41 H41A 106.5 . . ?
C34 C41 H41B 106.5 . . ?
H41A C41 H41B 106.5 . . ?
O13 C42 C18 116(2) . . ?
O13 C42 O14 127(2) . . ?
O14 C42 C18 117(2) . . ?
C19 C43 C28 118(2) . . ?
C44 C43 C19 120(3) . . ?
C44 C43 C28 122(2) . . ?
C21 C44 H44 120.2 . . ?
C43 C44 C21 120(2) . . ?
C43 C44 H44 120.1 . . ?
N1 C45 H45A 108.1 . . ?
N1 C45 H45B 108.1 . . ?
N1 C45 C46 117(2) . . ?
H45A C45 H45B 107.3 . . ?
C46 C45 H45A 108.1 . . ?
C46 C45 H45B 108.1 . . ?
C45 C46 H46A 109.5 . . ?
C45 C46 H46B 109.5 . . ?
C45 C46 H46C 109.5 . . ?
H46A C46 H46B 109.5 . . ?
H46A C46 H46C 109.5 . . ?
H46B C46 H46C 109.5 . . ?

loop_
_geom_bond_atom_site_label_1
_geom_bond_atom_site_label_2
_geom_bond_distance
_geom_bond_site_symmetry_2
_geom_bond_publ_flag
Er1 O2 2.291(16) . ?
Er1 O4 2.363(17) . ?
Er1 O5 2.493(17) . ?
Er1 O6 2.422(19) . ?
Er1 O7 2.450(18) . ?
Er1 C9 2.73(3) . ?
Er1 O9 2.296(16) . ?
Er1 C10 2.76(3) . ?
Er1 O11 2.317(17) 4_575 ?
Er1 O13 2.291(16) 4_564 ?
Er2 O1 2.451(19) . ?
Er2 O3 2.262(16) . ?
Er2 C4 2.75(3) . ?
Er2 O8 2.374(16) . ?
Er2 O10 2.282(15) . ?
Er2 O12 2.279(17) 4_575 ?
Er2 O14 2.292(17) 4_564 ?
Er2 O15 2.414(17) 7_544 ?
Er2 C40 2.77(3) 7_544 ?
Er2 O16 2.400(17) 7_544 ?
O1 C4 1.23(3) . ?
O2 C12 1.24(3) . ?
O3 C12 1.25(3) . ?
C1 C2 1.38(3) . ?
C1 C6 1.39(3) . ?
C1 C9 1.56(4) . ?
O4 C10 1.26(3) . ?
C2 C2 1.31(4) 2_665 ?
C2 H2 0.9500 . ?
O5 C10 1.26(3) . ?
O6 C9 1.25(3) . ?
C3 H3 0.9500 . ?
C3 C23 1.40(3) . ?
C3 C26 1.32(3) . ?
O7 C9 1.25(3) . ?
C4 O8 1.27(3) . ?
C4 C16 1.51(4) . ?
C5 C10 1.53(3) . ?
C5 C17 1.35(4) . ?
C5 C20 1.34(4) . ?
C6 C6 1.46(5) 2_665 ?
C6 H6 0.9500 . ?
C7 C8 1.42(3) . ?
C7 C12 1.47(4) . ?
C7 C14 1.48(3) . ?
C8 H8 0.9500 . ?
C8 C13 1.38(3) . ?
O9 C15 1.26(2) . ?
C11 H11 0.9500 . ?
C11 C14 1.36(3) . ?
C11 C18 1.42(3) . ?
C13 H13 0.9500 . ?
C13 C18 1.40(3) . ?
C14 H14 0.9500 . ?
C15 C22 1.55(4) . ?
C15 O10 1.28(2) . ?
C16 C26 1.39(3) . ?
C16 C27 1.41(3) . ?
C17 C17 1.33(4) 2_675 ?
C17 H17 0.9500 . ?
C18 C42 1.57(4) . ?
C19 H19 0.9500 . ?
C19 C25 1.41(3) . ?
C19 C43 1.40(3) . ?
C20 C20 1.50(5) 2_675 ?
C20 H20 0.9500 . ?
C21 H21 0.9500 . ?
C21 C22 1.34(3) . ?
C21 C44 1.43(3) . ?
C22 C25 1.37(3) . ?
C23 C24 1.40(3) . ?
C23 C40 1.48(4) . ?
C24 H24 0.9500 . ?
C24 C27 1.46(3) . ?
C25 H25 0.9500 . ?
C26 H26 0.9500 . ?
C27 H27 0.9500 . ?
O11 C28 1.28(2) . ?
O12 C28 1.26(2) . ?
C28 C43 1.48(4) . ?
O13 C42 1.24(3) . ?
O14 C42 1.28(3) . ?
N1 C30 1.42(5) . ?
N1 C35 1.54(4) . ?
N1 C37 1.57(3) . ?
N1 C45 1.49(3) . ?
N2 C29 1.60(4) . ?
N2 C33 1.53(4) . ?
N2 C38 1.48(3) . ?
N2 C41 1.48(3) . ?
C31 H31A 0.9800 . ?
C31 H31B 0.9800 . ?
C31 H31C 0.9800 . ?
C31 C38 1.42(4) . ?
C32 H32A 0.9800 . ?
C32 H32B 0.9800 . ?
C32 H32C 0.9800 . ?
C32 C37 1.46(4) . ?
C33 H33A 0.9900 . ?
C33 H33B 0.9900 . ?
C33 C36 1.46(4) . ?
C34 H34A 0.9800 . ?
C34 H34B 0.9800 . ?
C34 H34C 0.9800 . ?
C34 C41 1.44(4) . ?
C35 H35A 0.9900 . ?
C35 H35B 0.9900 . ?
C35 C39 1.52(4) . ?
C36 H36A 0.9800 . ?
C36 H36B 0.9800 . ?
C36 H36C 0.9800 . ?
O15 C40 1.29(3) . ?
C37 H37A 0.9900 . ?
C37 H37B 0.9900 . ?
C38 H38A 0.9900 . ?
C38 H38B 0.9900 . ?
C39 H39A 0.9800 . ?
C39 H39B 0.9800 . ?
C39 H39C 0.9800 . ?
C40 O16 1.28(3) . ?
C41 H41A 0.9900 . ?
C41 H41B 0.9900 . ?
C43 C44 1.36(3) . ?
C44 H44 0.9500 . ?
C45 H45A 0.9900 . ?
C45 H45B 0.9900 . ?
C45 C46 1.51(4) . ?
C46 H46A 0.9800 . ?
C46 H46B 0.9800 . ?
C46 H46C 0.9800 . ?

loop_
_geom_torsion_atom_site_label_1
_geom_torsion_atom_site_label_2
_geom_torsion_atom_site_label_3
_geom_torsion_atom_site_label_4
_geom_torsion
_geom_torsion_site_symmetry_1
_geom_torsion_site_symmetry_2
_geom_torsion_site_symmetry_3
_geom_torsion_site_symmetry_4
_geom_torsion_publ_flag
Er1 O2 C12 O3 27(5) . . . . ?
Er1 O2 C12 C7 -156(2) . . . . ?
Er1 O4 C10 O5 -6(3) . . . . ?
Er1 O4 C10 C5 173(2) . . . . ?
Er1 O5 C10 O4 6(3) . . . . ?
Er1 O5 C10 C5 -173(2) . . . . ?
Er1 O6 C9 C1 173(3) . . . . ?
Er1 O6 C9 O7 -5(4) . . . . ?
Er1 O7 C9 C1 -173(2) . . . . ?
Er1 O7 C9 O6 5(4) . . . . ?
Er1 O9 C15 C22 -134(2) . . . . ?
Er1 O9 C15 O10 47(5) . . . . ?
Er1 O11 C28 O12 -60(3) 4_574 . . . ?
Er1 O11 C28 C43 116(2) 4_574 . . . ?
Er1 O13 C42 C18 112(2) 4_565 . . . ?
Er1 O13 C42 O14 -76(3) 4_565 . . . ?
Er2 O1 C4 O8 14(2) . . . . ?
Er2 O1 C4 C16 -172(2) . . . . ?
Er2 O3 C12 O2 -31(5) . . . . ?
Er2 O3 C12 C7 152.3(19) . . . . ?
Er2 O12 C28 O11 78(4) 4_574 . . . ?
Er2 O12 C28 C43 -98(3) 4_574 . . . ?
Er2 O14 C42 C18 -114(2) 4_565 . . . ?
Er2 O14 C42 O13 74(3) 4_565 . . . ?
Er2 O15 C40 C23 173(2) 7_554 . . . ?
Er2 O15 C40 O16 -6(3) 7_554 . . . ?
O1 C4 O8 Er2 -15(3) . . . . ?
O1 C4 C16 C26 -10(4) . . . . ?
O1 C4 C16 C27 178(2) . . . . ?
C2 C1 C6 C6 -19(5) . . . 2_665 ?
C2 C1 C9 O6 -175(3) . . . . ?
C2 C1 C9 O7 3(4) . . . . ?
C3 C23 C24 C27 -5(4) . . . . ?
C3 C23 C40 O15 175(2) . . . . ?
C3 C23 C40 O16 -7(4) . . . . ?
C4 C16 C26 C3 171(2) . . . . ?
C4 C16 C27 C24 176(2) . . . . ?
O8 C4 C16 C26 164(3) . . . . ?
O8 C4 C16 C27 -8(4) . . . . ?
C6 C1 C2 C2 2(5) . . . 2_665 ?
C6 C1 C9 O6 -1(4) . . . . ?
C6 C1 C9 O7 177(3) . . . . ?
C7 C8 C13 C18 -2(4) . . . . ?
C8 C7 C12 O2 6(4) . . . . ?
C8 C7 C12 O3 -177(2) . . . . ?
C8 C7 C14 C11 -5(4) . . . . ?
C8 C13 C18 C11 -3(4) . . . . ?
C8 C13 C18 C42 -180(2) . . . . ?
C9 C1 C2 C2 176(3) . . . 2_665 ?
C9 C1 C6 C6 166(3) . . . 2_665 ?
O9 C15 C22 C21 1(4) . . . . ?
O9 C15 C22 C25 -175(3) . . . . ?
O9 C15 O10 Er2 -20(4) . . . . ?
C10 C5 C17 C17 179(3) . . . 2_675 ?
C10 C5 C20 C20 -169(3) . . . 2_675 ?
C11 C18 C42 O13 175(2) . . . . ?
C11 C18 C42 O14 2(3) . . . . ?
C12 C7 C8 C13 -180(3) . . . . ?
C12 C7 C14 C11 -180(2) . . . . ?
C13 C18 C42 O13 -7(3) . . . . ?
C13 C18 C42 O14 180(2) . . . . ?
C14 C7 C8 C13 6(4) . . . . ?
C14 C7 C12 O2 -180(2) . . . . ?
C14 C7 C12 O3 -3(4) . . . . ?
C14 C11 C18 C13 3(4) . . . . ?
C14 C11 C18 C42 -180(2) . . . . ?
C15 C22 C25 C19 178(2) . . . . ?
C16 C4 O8 Er2 172(2) . . . . ?
C17 C5 C10 O4 0(4) . . . . ?
C17 C5 C10 O5 179(3) . . . . ?
C17 C5 C20 C20 13(5) . . . 2_675 ?
C18 C11 C14 C7 1(4) . . . . ?
C19 C43 C44 C21 -4(4) . . . . ?
C20 C5 C10 O4 -178(3) . . . . ?
C20 C5 C10 O5 1(4) . . . . ?
C20 C5 C17 C17 -3(5) . . . 2_675 ?
C21 C22 C25 C19 2(4) . . . . ?
C22 C15 O10 Er2 160.9(16) . . . . ?
C22 C21 C44 C43 2(4) . . . . ?
O10 C15 C22 C21 -180(3) . . . . ?
O10 C15 C22 C25 4(4) . . . . ?
C23 C3 C26 C16 19(4) . . . . ?
C23 C24 C27 C16 7(3) . . . . ?
C23 C40 O16 Er2 -173(2) . . . 7_554 ?
C24 C23 C40 O15 -4(4) . . . . ?
C24 C23 C40 O16 174(2) . . . . ?
C25 C19 C43 C28 -174(2) . . . . ?
C25 C19 C43 C44 5(4) . . . . ?
C26 C3 C23 C24 -8(4) . . . . ?
C26 C3 C23 C40 172(2) . . . . ?
C26 C16 C27 C24 3(4) . . . . ?
C27 C16 C26 C3 -17(4) . . . . ?
O11 C28 C43 C19 178(2) . . . . ?
O11 C28 C43 C44 0(4) . . . . ?
O12 C28 C43 C19 -6(4) . . . . ?
O12 C28 C43 C44 176(2) . . . . ?
C28 C43 C44 C21 174(2) . . . . ?
C29 N2 C33 C36 177(3) . . . . ?
C29 N2 C38 C31 -64(4) . . . . ?
C29 N2 C41 C34 -55(3) . . . . ?
C30 N1 C35 C39 -176(2) . . . . ?
C30 N1 C37 C32 -58(4) . . . . ?
C30 N1 C45 C46 -62(3) . . . . ?
C33 N2 C38 C31 53(4) . . . . ?
C33 N2 C41 C34 -171(2) . . . . ?
C35 N1 C37 C32 58(3) . . . . ?
C35 N1 C45 C46 -177(2) . . . . ?
O15 C40 O16 Er2 6(3) . . . 7_554 ?
C37 N1 C35 C39 62(3) . . . . ?
C37 N1 C45 C46 66(3) . . . . ?
C38 N2 C33 C36 57(3) . . . . ?
C38 N2 C41 C34 66(3) . . . . ?
C40 C23 C24 C27 175(2) . . . . ?
C41 N2 C33 C36 -66(3) . . . . ?
C41 N2 C38 C31 178(3) . . . . ?
C43 C19 C25 C22 -4(4) . . . . ?
C44 C21 C22 C15 -178(2) . . . . ?
C44 C21 C22 C25 -2(4) . . . . ?
C45 N1 C35 C39 -59(3) . . . . ?
C45 N1 C37 C32 177(3) . . . . ?
